data_7216040
loop_
_publ_author_name
'Mendiratta, Shruti'
'Usman, Muhammad'
'Luo, Tzuoo-Tsair'
'Lee, Shang-Fan'
'Lin, Ying-Chih'
'Lu, Kuang-Lieh'

_publ_section_title
;
 Guest dependent dielectric properties of nickel(ii)-based supramolecular
 networks
;
_journal_issue 28
_journal_name_full CrystEngComm
_journal_page_first 6309
_journal_paper_doi 10.1039/c4ce00218k
_journal_volume 16
_journal_year 2014
_chemical_formula_moiety 'C42 H34 Cl2 N12 Ni O2'
_chemical_formula_sum 'C42 H34 Cl2 N12 Ni O2'
_chemical_formula_weight 868.42
_chemical_name_systematic
;
 ?
;
_space_group_IT_number 60
_symmetry_cell_setting orthorhombic
_symmetry_space_group_name_Hall '-P 2bc 2n'
_symmetry_space_group_name_H-M 'P n a b'
_atom_sites_solution_hydrogens geom
_atom_sites_solution_primary direct
_atom_sites_solution_secondary difmap
_audit_creation_method SHELXL-97
_cell_angle_alpha 90.00
_cell_angle_beta 90.00
_cell_angle_gamma 90.00
_cell_formula_units_Z 4
_cell_length_a 12.2568(2)
_cell_length_b 15.7120(3)
_cell_length_c 20.7876(4)
_cell_measurement_reflns_used 22233
_cell_measurement_temperature 200(2)
_cell_measurement_theta_max 25.028
_cell_measurement_theta_min 2.037
_cell_volume 4003.25(13)
_computing_cell_refinement 'HKL Scalepack (Otwinowski & Minor 1997)'
_computing_data_collection 'Collect (Nonius BV, 1997-2000)'
_computing_data_reduction 'HKL Denzo and Scalepack'
_computing_molecular_graphics 'Ortep-3 for Windows (Farrugia, 1997)'
_computing_publication_material 'WinGX publication routines (Farrugia, 1999)'
_computing_structure_refinement 'SHELXL-97 (Sheldrick, 1997)'
_computing_structure_solution 'SHELXS-86 (Sheldrick, 1986)'
_diffrn_ambient_temperature 200(2)
_diffrn_detector_area_resol_mean 9
_diffrn_measured_fraction_theta_full 0.998
_diffrn_measured_fraction_theta_max 0.998
_diffrn_measurement_device_type KappaCCD
_diffrn_measurement_method 'CCD rotation images, thick slices'
_diffrn_radiation_monochromator graphite
_diffrn_radiation_source 'fine-focus sealed tube'
_diffrn_radiation_type MoK\a
_diffrn_radiation_wavelength 0.71073
_diffrn_reflns_av_R_equivalents 0.0509
_diffrn_reflns_av_sigmaI/netI 0.0313
_diffrn_reflns_limit_h_max 14
_diffrn_reflns_limit_h_min -13
_diffrn_reflns_limit_k_max 18
_diffrn_reflns_limit_k_min -15
_diffrn_reflns_limit_l_max 24
_diffrn_reflns_limit_l_min -21
_diffrn_reflns_number 17236
_diffrn_reflns_theta_full 25.03
_diffrn_reflns_theta_max 25.03
_diffrn_reflns_theta_min 2.32
_exptl_absorpt_coefficient_mu 0.672
_exptl_absorpt_correction_T_max 0.6448
_exptl_absorpt_correction_T_min 0.554
_exptl_absorpt_correction_type multi-scan
_exptl_absorpt_process_details
;
 ?
;
_exptl_crystal_colour blue-gray
_exptl_crystal_density_diffrn 1.441
_exptl_crystal_density_method 'not measured'
_exptl_crystal_description prism
_exptl_crystal_F_000 1792
_exptl_crystal_size_max 0.65
_exptl_crystal_size_mid 0.5
_exptl_crystal_size_min 0.42
_refine_diff_density_max 0.599
_refine_diff_density_min -0.759
_refine_diff_density_rms 0.160
_refine_ls_extinction_method none
_refine_ls_goodness_of_fit_ref 1.134
_refine_ls_hydrogen_treatment fixed
_refine_ls_matrix_type full
_refine_ls_number_parameters 263
_refine_ls_number_reflns 3537
_refine_ls_number_restraints 0
_refine_ls_restrained_S_all 1.134
_refine_ls_R_factor_all 0.0548
_refine_ls_R_factor_gt 0.0422
_refine_ls_shift/su_max 0.000
_refine_ls_shift/su_mean 0.000
_refine_ls_structure_factor_coef Fsqd
_refine_ls_weighting_details 'calc w=1/[\s^2^(Fo^2^)+(0.0700P)^2^+2.2013P] where P=(Fo^2^+2Fc^2^)/3'
_refine_ls_weighting_scheme calc
_refine_ls_wR_factor_gt 0.1205
_refine_ls_wR_factor_ref 0.1306
_reflns_number_gt 2936
_reflns_number_total 3537
_reflns_threshold_expression >2sigma(I)
_cod_data_source_file c4ce00218k2.cif
_cod_data_source_block 11789
_cod_depositor_comments 'Adding full bibliography for 7216039--7216040.cif.'
_cod_database_code 7216040

loop_
_symmetry_equiv_pos_as_xyz
'x, y, z'
'-x, -y+1/2, z+1/2'
'x+1/2, -y+1/2, -z+1/2'
'-x+1/2, y, -z'
'-x, -y, -z'
'x, y-1/2, -z-1/2'
'-x-1/2, y-1/2, z-1/2'
'x-1/2, -y, z'

loop_
_atom_site_label
_atom_site_type_symbol
_atom_site_fract_x
_atom_site_fract_y
_atom_site_fract_z
_atom_site_U_iso_or_equiv
_atom_site_adp_type
_atom_site_occupancy
_atom_site_symmetry_multiplicity
_atom_site_calc_flag
_atom_site_refinement_flags
C1 C 0.8817(2) 0.38047(16) -0.08910(12) 0.0278(6) Uani 1 1 d .
C2 C 0.8197(2) 0.39760(18) -0.14373(14) 0.0356(7) Uani 1 1 d .
H2 H 0.7526 0.3692 -0.1515 0.043 Uiso 1 1 calc R
C3 C 0.8597(3) 0.4576(2) -0.18623(15) 0.0438(7) Uani 1 1 d .
H3 H 0.8191 0.4705 -0.2239 0.053 Uiso 1 1 calc R
C4 C 0.9584(3) 0.4998(2) -0.17519(15) 0.0448(7) Uani 1 1 d .
H4 H 0.9824 0.5412 -0.2053 0.054 Uiso 1 1 calc R
C5 C 1.0218(3) 0.48323(18) -0.12222(15) 0.0399(7) Uani 1 1 d .
H5 H 1.0894 0.5114 -0.1153 0.048 Uiso 1 1 calc R
C6 C 0.9816(2) 0.42279(17) -0.07894(13) 0.0316(6) Uani 1 1 d .
C7 C 0.9469(2) 0.33708(16) 0.00183(12) 0.0270(6) Uani 1 1 d .
C8 C 0.9448(2) 0.29330(17) 0.06313(13) 0.0285(6) Uani 1 1 d .
C9 C 0.9727(2) 0.25036(17) 0.16188(14) 0.0339(6) Uani 1 1 d .
C10 C 1.0096(3) 0.2326(2) 0.22359(16) 0.0483(8) Uani 1 1 d .
H10 H 1.0797 0.2500 0.2379 0.058 Uiso 1 1 calc R
C11 C 0.9395(3) 0.1886(2) 0.26290(15) 0.0520(9) Uani 1 1 d .
H11 H 0.9623 0.1752 0.3054 0.062 Uiso 1 1 calc R
C12 C 0.8353(3) 0.1627(2) 0.24264(15) 0.0462(8) Uani 1 1 d .
H12 H 0.7889 0.1338 0.2720 0.055 Uiso 1 1 calc R
C13 C 0.7992(2) 0.17835(18) 0.18113(13) 0.0368(7) Uani 1 1 d .
H13 H 0.7295 0.1596 0.1670 0.044 Uiso 1 1 calc R
C14 C 0.8694(2) 0.22298(17) 0.14023(13) 0.0297(6) Uani 1 1 d .
C15 C 0.5696(2) 0.11085(19) 0.07522(14) 0.0368(7) Uani 1 1 d .
C16 C 0.4937(2) 0.1617(2) 0.10684(16) 0.0460(8) Uani 1 1 d .
H16 H 0.4976 0.2220 0.1045 0.055 Uiso 1 1 calc R
C17 C 0.4123(3) 0.1219(2) 0.14172(18) 0.0585(10) Uani 1 1 d .
H17 H 0.3595 0.1551 0.1639 0.070 Uiso 1 1 calc R
C18 C 0.4072(3) 0.0324(3) 0.1445(2) 0.0697(12) Uani 1 1 d .
H18 H 0.3506 0.0064 0.1687 0.084 Uiso 1 1 calc R
C19 C 0.4810(3) -0.0182(3) 0.1135(2) 0.0630(10) Uiso 1 1 d .
H19 H 0.4767 -0.0786 0.1155 0.076 Uiso 1 1 calc R
C20 C 0.5621(3) 0.0221(2) 0.07918(17) 0.0469(8) Uani 1 1 d .
C21 C 0.7023(3) 0.05868(18) 0.02004(15) 0.0372(7) Uani 1 1 d .
Ni1 Ni 0.7500 0.23815(3) 0.0000 0.02397(17) Uani 1 2 d S
Cl1 Cl 0.2500 0.47407(6) 0.0000 0.0382(3) Uani 1 2 d S
Cl2 Cl 0.2500 0.18560(9) 0.0000 0.0788(5) Uani 1 2 d S
N1 N 0.86298(16) 0.32674(13) -0.03690(10) 0.0254(5) Uani 1 1 d .
N2 N 1.02082(18) 0.39375(14) -0.02104(11) 0.0311(5) Uani 1 1 d .
H2' H 1.0822 0.4090 -0.0024 0.037 Uiso 1 1 calc R
N3 N 1.01801(18) 0.29487(14) 0.11137(11) 0.0337(5) Uani 1 1 d .
H3' H 1.0824 0.3196 0.1108 0.040 Uiso 1 1 calc R
N4 N 0.85524(17) 0.24995(14) 0.07771(10) 0.0282(5) Uani 1 1 d .
N5 N 0.65976(18) 0.13200(15) 0.03772(11) 0.0328(5) Uani 1 1 d .
N6 N 0.6475(2) -0.00929(17) 0.04327(14) 0.0492(7) Uani 1 1 d .
H6' H 0.6634 -0.0632 0.0367 0.059 Uiso 1 1 calc R
O1 O 0.23571(17) 0.33061(16) 0.10426(11) 0.0499(6) Uani 1 1 d .
H1A H 0.2506 0.3788 0.0780 0.060 Uiso 1 1 d R
H1B H 0.2544 0.2828 0.0832 0.060 Uiso 1 1 d R

loop_
_atom_site_aniso_label
_atom_site_aniso_U_11
_atom_site_aniso_U_22
_atom_site_aniso_U_33
_atom_site_aniso_U_23
_atom_site_aniso_U_13
_atom_site_aniso_U_12
C1 0.0292(13) 0.0270(14) 0.0272(14) -0.0020(11) 0.0076(11) 0.0018(11)
C2 0.0376(15) 0.0345(16) 0.0347(16) 0.0021(12) 0.0034(12) 0.0019(12)
C3 0.0549(19) 0.0416(18) 0.0350(17) 0.0051(14) 0.0002(14) 0.0032(15)
C4 0.0614(19) 0.0350(17) 0.0379(17) 0.0073(14) 0.0134(15) -0.0040(15)
C5 0.0444(16) 0.0314(16) 0.0439(18) -0.0007(13) 0.0134(14) -0.0073(13)
C6 0.0339(14) 0.0290(15) 0.0320(15) -0.0037(12) 0.0090(12) -0.0010(12)
C7 0.0258(13) 0.0239(14) 0.0312(14) -0.0027(11) 0.0036(10) 0.0003(10)
C8 0.0284(13) 0.0264(14) 0.0308(15) -0.0042(11) 0.0004(11) 0.0018(11)
C9 0.0404(16) 0.0276(15) 0.0337(15) -0.0026(12) -0.0067(13) 0.0034(12)
C10 0.058(2) 0.0432(18) 0.0434(19) 0.0040(15) -0.0192(15) 0.0004(16)
C11 0.077(2) 0.046(2) 0.0325(17) 0.0055(15) -0.0162(16) 0.0057(17)
C12 0.064(2) 0.0399(18) 0.0350(17) 0.0067(14) 0.0038(15) 0.0037(15)
C13 0.0434(16) 0.0346(16) 0.0325(16) 0.0029(13) 0.0029(13) 0.0039(14)
C14 0.0353(14) 0.0260(14) 0.0278(14) -0.0016(11) -0.0020(11) 0.0077(11)
C15 0.0389(15) 0.0375(17) 0.0338(15) 0.0061(12) -0.0024(12) -0.0109(13)
C16 0.0444(17) 0.0448(18) 0.0490(19) 0.0060(15) 0.0104(14) -0.0115(15)
C17 0.051(2) 0.066(2) 0.059(2) 0.0072(18) 0.0168(17) -0.0132(18)
C18 0.064(2) 0.070(3) 0.074(3) 0.024(2) 0.010(2) -0.034(2)
C20 0.0493(18) 0.0375(18) 0.054(2) 0.0099(15) -0.0021(15) -0.0158(15)
C21 0.0443(16) 0.0260(15) 0.0414(16) 0.0026(13) -0.0072(13) -0.0032(13)
Ni1 0.0237(3) 0.0227(3) 0.0255(3) 0.000 0.00164(17) 0.000
Cl1 0.0313(5) 0.0333(6) 0.0501(6) 0.000 0.0039(4) 0.000
Cl2 0.1167(14) 0.0340(7) 0.0858(11) 0.000 -0.0096(9) 0.000
N1 0.0252(10) 0.0234(11) 0.0277(12) -0.0007(9) 0.0039(9) 0.0013(9)
N2 0.0277(11) 0.0326(13) 0.0331(12) -0.0019(10) 0.0026(10) -0.0073(10)
N3 0.0303(12) 0.0353(13) 0.0357(13) -0.0002(10) -0.0069(10) -0.0021(10)
N4 0.0281(11) 0.0288(12) 0.0278(12) 0.0014(9) 0.0014(9) 0.0019(9)
N5 0.0368(12) 0.0272(12) 0.0344(13) 0.0010(10) -0.0024(10) -0.0054(10)
N6 0.0594(17) 0.0240(13) 0.0643(18) 0.0070(13) -0.0013(14) -0.0074(12)
O1 0.0458(12) 0.0593(15) 0.0447(13) 0.0077(11) -0.0009(9) -0.0116(10)

loop_
_atom_type_symbol
_atom_type_description
_atom_type_scat_dispersion_real
_atom_type_scat_dispersion_imag
_atom_type_scat_source
C C 0.0033 0.0016 'International Tables Vol C Tables 4.2.6.8 and 6.1.1.4'
H H 0.0000 0.0000 'International Tables Vol C Tables 4.2.6.8 and 6.1.1.4'
Ni Ni 0.3393 1.1124 'International Tables Vol C Tables 4.2.6.8 and 6.1.1.4'
Cl Cl 0.1484 0.1585 'International Tables Vol C Tables 4.2.6.8 and 6.1.1.4'
N N 0.0061 0.0033 'International Tables Vol C Tables 4.2.6.8 and 6.1.1.4'
O O 0.0106 0.0060 'International Tables Vol C Tables 4.2.6.8 and 6.1.1.4'

loop_
_geom_angle_atom_site_label_1
_geom_angle_atom_site_label_2
_geom_angle_atom_site_label_3
_geom_angle
_geom_angle_site_symmetry_1
_geom_angle_site_symmetry_3
C2 C1 N1 131.5(2) . .
C2 C1 C6 120.3(2) . .
N1 C1 C6 108.2(2) . .
C3 C2 C1 117.4(3) . .
C3 C2 H2 121.3 . .
C1 C2 H2 121.3 . .
C2 C3 C4 121.7(3) . .
C2 C3 H3 119.2 . .
C4 C3 H3 119.2 . .
C5 C4 C3 122.1(3) . .
C5 C4 H4 118.9 . .
C3 C4 H4 118.9 . .
C4 C5 C6 116.4(3) . .
C4 C5 H5 121.8 . .
C6 C5 H5 121.8 . .
N2 C6 C5 131.7(3) . .
N2 C6 C1 106.2(2) . .
C5 C6 C1 122.0(3) . .
N1 C7 N2 112.9(2) . .
N1 C7 C8 117.8(2) . .
N2 C7 C8 129.1(2) . .
N4 C8 N3 113.0(2) . .
N4 C8 C7 117.3(2) . .
N3 C8 C7 129.5(2) . .
N3 C9 C10 132.4(3) . .
N3 C9 C14 105.9(2) . .
C10 C9 C14 121.7(3) . .
C11 C10 C9 116.6(3) . .
C11 C10 H10 121.7 . .
C9 C10 H10 121.7 . .
C10 C11 C12 122.4(3) . .
C10 C11 H11 118.8 . .
C12 C11 H11 118.8 . .
C13 C12 C11 121.3(3) . .
C13 C12 H12 119.3 . .
C11 C12 H12 119.3 . .
C12 C13 C14 117.2(3) . .
C12 C13 H13 121.4 . .
C14 C13 H13 121.4 . .
N4 C14 C13 130.6(3) . .
N4 C14 C9 108.6(2) . .
C13 C14 C9 120.7(3) . .
C16 C15 N5 131.1(3) . .
C16 C15 C20 120.0(3) . .
N5 C15 C20 108.8(3) . .
C17 C16 C15 118.1(3) . .
C17 C16 H16 121.0 . .
C15 C16 H16 121.0 . .
C16 C17 C18 120.3(4) . .
C16 C17 H17 119.9 . .
C18 C17 H17 119.9 . .
C19 C18 C17 122.2(3) . .
C19 C18 H18 118.9 . .
C17 C18 H18 118.9 . .
C18 C19 C20 117.0(4) . .
C18 C19 H19 121.5 . .
C20 C19 H19 121.5 . .
C19 C20 N6 131.6(3) . .
C19 C20 C15 122.4(3) . .
N6 C20 C15 105.9(3) . .
N5 C21 N6 113.3(3) . .
N5 C21 C21 118.96(16) . 4_655
N6 C21 C21 127.73(18) . 4_655
N4 Ni1 N4 169.76(12) . 4_655
N4 Ni1 N1 79.40(8) . .
N4 Ni1 N1 93.79(8) 4_655 .
N4 Ni1 N1 93.79(8) . 4_655
N4 Ni1 N1 79.40(8) 4_655 4_655
N1 Ni1 N1 97.35(11) . 4_655
N4 Ni1 N5 96.04(8) . .
N4 Ni1 N5 91.91(8) 4_655 .
N1 Ni1 N5 169.48(8) . .
N1 Ni1 N5 92.38(8) 4_655 .
N4 Ni1 N5 91.91(8) . 4_655
N4 Ni1 N5 96.04(8) 4_655 4_655
N1 Ni1 N5 92.38(8) . 4_655
N1 Ni1 N5 169.48(8) 4_655 4_655
N5 Ni1 N5 78.21(13) . 4_655
C7 N1 C1 105.8(2) . .
C7 N1 Ni1 111.85(17) . .
C1 N1 Ni1 142.32(17) . .
C7 N2 C6 106.9(2) . .
C7 N2 H2' 126.5 . .
C6 N2 H2' 126.5 . .
C8 N3 C9 106.8(2) . .
C8 N3 H3' 126.6 . .
C9 N3 H3' 126.6 . .
C8 N4 C14 105.6(2) . .
C8 N4 Ni1 112.47(17) . .
C14 N4 Ni1 141.69(18) . .
C21 N5 C15 105.1(2) . .
C21 N5 Ni1 111.93(19) . .
C15 N5 Ni1 142.9(2) . .
C21 N6 C20 106.8(3) . .
C21 N6 H6' 126.6 . .
C20 N6 H6' 126.6 . .
H1A O1 H1B 109.7 . .

loop_
_geom_bond_atom_site_label_1
_geom_bond_atom_site_label_2
_geom_bond_distance
_geom_bond_site_symmetry_2
C1 C2 1.393(4) .
C1 N1 1.394(3) .
C1 C6 1.409(4) .
C2 C3 1.381(4) .
C2 H2 0.9500 .
C3 C4 1.398(5) .
C3 H3 0.9500 .
C4 C5 1.372(5) .
C4 H4 0.9500 .
C5 C6 1.398(4) .
C5 H5 0.9500 .
C6 N2 1.374(4) .
C7 N1 1.316(3) .
C7 N2 1.357(3) .
C7 C8 1.448(4) .
C8 N4 1.327(3) .
C8 N3 1.346(3) .
C9 N3 1.378(4) .
C9 C10 1.389(4) .
C9 C14 1.411(4) .
C10 C11 1.372(5) .
C10 H10 0.9500 .
C11 C12 1.405(5) .
C11 H11 0.9500 .
C12 C13 1.375(4) .
C12 H12 0.9500 .
C13 C14 1.398(4) .
C13 H13 0.9500 .
C14 N4 1.378(3) .
C15 C16 1.392(4) .
C15 N5 1.392(4) .
C15 C20 1.400(4) .
C16 C17 1.383(4) .
C16 H16 0.9500 .
C17 C18 1.409(5) .
C17 H17 0.9500 .
C18 C19 1.366(5) .
C18 H18 0.9500 .
C19 C20 1.377(5) .
C19 H19 0.9500 .
C20 N6 1.377(4) .
C21 N5 1.317(4) .
C21 N6 1.350(4) .
C21 C21 1.437(6) 4_655
Ni1 N4 2.076(2) .
Ni1 N4 2.076(2) 4_655
Ni1 N1 2.108(2) .
Ni1 N1 2.108(2) 4_655
Ni1 N5 2.149(2) .
Ni1 N5 2.149(2) 4_655
N2 H2' 0.8800 .
N3 H3' 0.8800 .
N6 H6' 0.8800 .
O1 H1A 0.9505 .
O1 H1B 0.8995 .
